data_8100756
loop_
_publ_author_name
'Andrade, L.C.R.'
'Costa, M.M.R.'
'Paix\~ao, J.A.'
'Santos, M.L.'
'Agostinho Moreira, J.'
'Chaves, M.R.'
'Almeida, A.'

_publ_section_title
;
Crystal structure of diammonium hydrogen-2-hydroxy-1,2,3-propanetricarboxylate, 
(NH~4~)~2~(C~6~H~6~O~7~)
;
_journal_issue 4
_journal_name_full 'Zeitschrift f\"ur Kristallographie - New Crystal Structures'
_journal_page_first 537
_journal_page_last 538
_journal_volume 217
_journal_year 2002
_chemical_formula_moiety 'C6 H6 O7 2-,2(N H4) 1+'
_chemical_formula_structural '(C6 H6 O7). 2(N H4)'
_chemical_formula_sum 'C6 H14 N2 O7'
_chemical_formula_weight 226.19
_chemical_name_common 'Diammonium hydrogencitrate'
_space_group_IT_number 62
_symmetry_cell_setting orthorhombic
_symmetry_space_group_name_Hall '-P 2ac 2n'
_symmetry_space_group_name_H-M 'P n m a'
_cell_angle_alpha 90.00
_cell_angle_beta 90.00
_cell_angle_gamma 90.00
_cell_formula_units_Z 4
_cell_length_a 10.775(6)
_cell_length_b 14.715(7)
_cell_length_c 6.165(2)
_cell_measurement_temperature 293(2)
_cell_volume 977.5(8)
_diffrn_ambient_temperature 293(2)
_exptl_crystal_density_diffrn 1.537
_cod_database_code 8100756

loop_
_symmetry_equiv_pos_as_xyz
'x, y, z'
'-x+1/2, -y, z+1/2'
'x+1/2, -y+1/2, -z+1/2'
'-x, y+1/2, -z'
'-x, -y, -z'
'x-1/2, y, -z-1/2'
'-x-1/2, y-1/2, z-1/2'
'x, -y-1/2, z'

loop_
_atom_site_label
_atom_site_type_symbol
_atom_site_fract_x
_atom_site_fract_y
_atom_site_fract_z
_atom_site_U_iso_or_equiv
_atom_site_adp_type
_atom_site_occupancy
_atom_site_symmetry_multiplicity
_atom_site_Wyckoff_symbol
_atom_site_calc_flag
_atom_site_refinement_flags
_atom_site_disorder_assembly
_atom_site_disorder_group
O1 O 0.55311(13) 0.05170(9) 0.1240(2) 0.0441(4) Uani 1 8 d d . . .
H1 H 0.503(9) 0.015(6) 0.030(14) 0.075(19) Uiso 0.50 8 d d P . .
O2 O 0.39069(11) 0.04291(8) 0.34322(19) 0.0335(3) Uani 1 8 d d . . .
O3 O 0.36355(15) 0.2500 -0.0361(3) 0.0367(5) Uani 1 4 c d S . .
O4 O 0.57135(16) 0.2500 -0.0456(3) 0.0324(4) Uani 1 4 c d S . .
O5 O 0.34625(14) 0.2500 0.3781(3) 0.0264(4) Uani 1 4 c d S . .
H5 H 0.305(3) 0.2500 0.263(7) 0.065(11) Uiso 1 4 c d S . .
C1 C 0.48748(13) 0.07947(10) 0.2834(2) 0.0229(3) Uani 1 8 d d . . .
C2 C 0.53601(13) 0.16454(10) 0.3903(2) 0.0215(3) Uani 1 8 d d . . .
H2A H 0.6256(16) 0.1708(12) 0.362(3) 0.024(4) Uiso 1 8 d d . . .
H2B H 0.5204(15) 0.1629(12) 0.542(3) 0.024(4) Uiso 1 8 d d . . .
C3 C 0.46985(19) 0.2500 0.0496(3) 0.0222(4) Uani 1 4 c d S . .
C4 C 0.47041(18) 0.2500 0.3019(3) 0.0180(4) Uani 1 4 c d S . .
N N 0.24446(14) 0.11395(10) 0.6815(2) 0.0265(3) Uani 1 8 d d . . .
H1A H 0.203(2) 0.0682(16) 0.746(4) 0.048(6) Uiso 1 8 d d . . .
H1B H 0.182(2) 0.1508(15) 0.624(3) 0.049(6) Uiso 1 8 d d . . .
H1C H 0.2920(19) 0.1468(14) 0.786(4) 0.046(6) Uiso 1 8 d d . . .
H1D H 0.298(2) 0.0942(16) 0.567(4) 0.056(6) Uiso 1 8 d d . . .

loop_
_atom_site_aniso_label
_atom_site_aniso_U_11
_atom_site_aniso_U_22
_atom_site_aniso_U_33
_atom_site_aniso_U_23
_atom_site_aniso_U_13
_atom_site_aniso_U_12
O1 0.0530(8) 0.0332(7) 0.0462(8) -0.0173(6) 0.0240(7) -0.0144(6)
O2 0.0338(6) 0.0283(6) 0.0384(7) -0.0102(5) 0.0098(5) -0.0096(5)
O3 0.0364(9) 0.0441(10) 0.0296(9) 0.000 -0.0144(8) 0.000
O4 0.0393(9) 0.0294(8) 0.0287(8) 0.000 0.0105(7) 0.000
O5 0.0190(7) 0.0283(8) 0.0320(9) 0.000 0.0040(7) 0.000
C1 0.0269(7) 0.0171(7) 0.0246(7) 0.0005(6) 0.0009(6) 0.0017(6)
C2 0.0231(7) 0.0185(7) 0.0228(7) 0.0013(6) -0.0026(6) 0.0004(6)
C3 0.0283(10) 0.0159(9) 0.0224(10) 0.000 -0.0023(9) 0.000
C4 0.0162(9) 0.0173(9) 0.0205(10) 0.000 -0.0009(8) 0.000
N 0.0278(7) 0.0250(7) 0.0266(7) 0.0002(6) 0.0009(6) -0.0032(6)

loop_
_geom_bond_atom_site_label_1
_geom_bond_atom_site_label_2
_geom_bond_distance
_geom_bond_site_symmetry_2
_geom_bond_publ_flag
O1 C1 1.2778(19) . ?
O1 H1 0.96(9) . ?
O2 C1 1.2300(18) . ?
O3 C3 1.262(3) . ?
O4 C3 1.241(3) . ?
O5 C4 1.418(2) . ?
O5 H5 0.84(4) . ?
C1 C2 1.508(2) . ?
C2 C4 1.5420(18) . ?
C2 H2A 0.985(17) . ?
C2 H2B 0.952(18) . ?
C3 C4 1.555(3) . ?
C4 C2 1.5420(18) 8_565 ?
N H1A 0.90(2) . ?
N H1B 0.94(2) . ?
N H1C 0.95(2) . ?
N H1D 0.96(2) . ?
